data_1518320
loop_
_publ_author_name
'Liu, Guang-Ning'
'Zhu, Wen-Juan'
'Chu, Ya-Nan'
'Li, Cuncheng'

_publ_section_title
;
 Three d10 metal coordination compounds based on pyrazole-3-carboxylic
 acid showing mixed-ligand characteristic: Syntheses, crystal structures,
 and photoluminescent properties
;
_journal_name_full 'Inorganica Chimica Acta'
_journal_page_first 28
_journal_page_last 35
_journal_paper_doi 10.1016/j.ica.2014.10.024
_journal_volume 425
_journal_year 2015
_chemical_formula_moiety 'C28 H19 Cd Cl N6 O6'
_chemical_formula_sum 'C28 H19 Cd Cl N6 O6'
_chemical_formula_weight 683.34
_space_group_IT_number 14
_symmetry_cell_setting monoclinic
_symmetry_space_group_name_Hall '-P 2yn'
_symmetry_space_group_name_H-M 'P 1 21/n 1'
_atom_sites_solution_hydrogens geom
_atom_sites_solution_primary direct
_atom_sites_solution_secondary difmap
_audit_creation_method SHELXL-97
_cell_angle_alpha 90.00
_cell_angle_beta 112.932(4)
_cell_angle_gamma 90.00
_cell_formula_units_Z 4
_cell_length_a 15.0658(5)
_cell_length_b 13.1450(3)
_cell_length_c 15.5206(5)
_cell_measurement_reflns_used 4406
_cell_measurement_temperature 293(2)
_cell_measurement_theta_max 25.8040
_cell_measurement_theta_min 4.0340
_cell_volume 2830.78(17)
_computing_cell_refinement
;
CrysAlisPro, Agilent Technologies,
Version 1.171.35.21 (release 20-01-2012 CrysAlis171 .NET)
;
_computing_data_collection
;
CrysAlisPro, Agilent Technologies,
Version 1.171.35.21 (release 20-01-2012 CrysAlis171 .NET)
;
_computing_data_reduction
;
CrysAlisPro, Agilent Technologies,
Version 1.171.35.21 (release 20-01-2012 CrysAlis171 .NET)
;
_computing_structure_refinement 'SHELXL-97 (Sheldrick, 1997)'
_computing_structure_solution 'SHELXS-97 (Sheldrick, 1990)'
_diffrn_ambient_temperature 293(2)
_diffrn_detector_area_resol_mean 16.0355
_diffrn_measured_fraction_theta_full 0.997
_diffrn_measured_fraction_theta_max 0.997
_diffrn_measurement_device_type 'Xcalibur, Eos, Gemini'
_diffrn_measurement_method '\w scans'
_diffrn_radiation_monochromator graphite
_diffrn_radiation_source 'fine-focus sealed tube'
_diffrn_radiation_type MoK\a
_diffrn_radiation_wavelength 0.71073
_diffrn_reflns_av_R_equivalents 0.0377
_diffrn_reflns_av_unetI/netI 0.0442
_diffrn_reflns_limit_h_max 18
_diffrn_reflns_limit_h_min -18
_diffrn_reflns_limit_k_max 15
_diffrn_reflns_limit_k_min -15
_diffrn_reflns_limit_l_max 18
_diffrn_reflns_limit_l_min -18
_diffrn_reflns_number 14796
_diffrn_reflns_theta_full 25.50
_diffrn_reflns_theta_max 25.50
_diffrn_reflns_theta_min 3.07
_exptl_absorpt_coefficient_mu 0.919
_exptl_absorpt_correction_T_max 1.00000
_exptl_absorpt_correction_T_min 0.88104
_exptl_absorpt_correction_type multi-scan
_exptl_absorpt_process_details
;                                                         
CrysAlisPro, Agilent Technologies,                        
Version 1.171.35.21 (release 20-01-2012 CrysAlis171 .NET) 
(compiled Jan 23 2012,18:06:46)                           
Empirical absorption correction using spherical harmonics,
 implemented in SCALE3 ABSPACK scaling algorithm.         
;
_exptl_crystal_colour colorless
_exptl_crystal_density_diffrn 1.603
_exptl_crystal_density_meas ?
_exptl_crystal_density_method 'not measured'
_exptl_crystal_description block
_exptl_crystal_F_000 1368
_exptl_crystal_size_max 0.31
_exptl_crystal_size_mid 0.28
_exptl_crystal_size_min 0.24
_refine_diff_density_max 1.054
_refine_diff_density_min -0.836
_refine_diff_density_rms 0.114
_refine_ls_extinction_method none
_refine_ls_goodness_of_fit_ref 1.017
_refine_ls_hydrogen_treatment constr
_refine_ls_matrix_type full
_refine_ls_number_parameters 379
_refine_ls_number_reflns 5251
_refine_ls_number_restraints 12
_refine_ls_restrained_S_all 1.030
_refine_ls_R_factor_all 0.0812
_refine_ls_R_factor_gt 0.0571
_refine_ls_shift/su_max 0.007
_refine_ls_shift/su_mean 0.001
_refine_ls_structure_factor_coef Fsqd
_refine_ls_weighting_details 'calc w=1/[\s^2^(Fo^2^)+(0.1100P)^2^+3.6582P] where P=(Fo^2^+2Fc^2^)/3'
_refine_ls_weighting_scheme calc
_refine_ls_wR_factor_gt 0.1602
_refine_ls_wR_factor_ref 0.1872
_reflns_number_gt 3767
_reflns_number_total 5251
_reflns_threshold_expression >2sigma(I)
_cod_data_source_file compounds_1-3.CIF
_cod_data_source_block compound_2
_cod_depositor_comments
;
The following automatic conversions were performed:

'_chemical_melting_point' value 'not measured' was changed to '?' -
the value is undefined or not given.

Automatic conversion script
Id: cif_fix_values 2827 2014-09-09 07:05:25Z andrius 

The following automatic conversions were performed:

'_exptl_crystal_density_meas' value 'not measured' was changed to '?'
- the value is perceived as not measured.

Automatic conversion script
Id: cif_fix_values 3008 2015-01-20 13:52:24Z robertas 
;
_cod_original_cell_volume 2830.78(15)
_cod_original_sg_symbol_H-M P2(1)/n
_cod_database_code 1518320

loop_
_symmetry_equiv_pos_as_xyz
'x, y, z'
'-x+1/2, y+1/2, -z+1/2'
'-x, -y, -z'
'x-1/2, -y-1/2, z-1/2'

loop_
_atom_site_label
_atom_site_type_symbol
_atom_site_fract_x
_atom_site_fract_y
_atom_site_fract_z
_atom_site_U_iso_or_equiv
_atom_site_adp_type
_atom_site_occupancy
_atom_site_symmetry_multiplicity
_atom_site_calc_flag
_atom_site_refinement_flags
Cd1 Cd 0.403114(14) 0.656397(15) 0.705905(13) 0.04859(7) Uani 1 1 d .
Cl1 Cl 0.37639(6) 0.29822(7) 0.43170(5) 0.0659(2) Uani 1 1 d .
O1 O 0.14886(16) 0.48617(17) 0.69025(19) 0.0853(9) Uani 1 1 d .
O2 O 0.29412(14) 0.52511(14) 0.69502(15) 0.0601(6) Uani 1 1 d .
O3 O 0.3000(4) 0.3530(4) 0.3744(4) 0.2138(19) Uani 1 1 d U
O4 O 0.3553(4) 0.2935(5) 0.5078(4) 0.2033(17) Uani 1 1 d U
O5 O 0.4554(3) 0.3533(3) 0.4432(3) 0.1711(19) Uani 1 1 d .
O6 O 0.3665(3) 0.2013(3) 0.3899(3) 0.1418(16) Uani 1 1 d .
N11 N 0.51069(15) 0.52282(18) 0.73581(15) 0.0488(7) Uani 1 1 d .
N12 N 0.50510(19) 0.6596(2) 0.86605(17) 0.0636(9) Uani 1 1 d .
N21 N 0.42942(16) 0.81601(18) 0.65742(16) 0.0511(7) Uani 1 1 d .
N22 N 0.32540(17) 0.66144(17) 0.54287(16) 0.0512(7) Uani 1 1 d .
N31 N 0.27942(15) 0.71807(16) 0.75100(15) 0.0484(7) Uani 1 1 d .
N32 N 0.25535(17) 0.80110(18) 0.78703(16) 0.0545(7) Uani 1 1 d .
H32A H 0.2887 0.8562 0.7999 0.065 Uiso 1 1 calc R
C11 C 0.5144(2) 0.4581(3) 0.6731(2) 0.0618(10) Uani 1 1 d .
H11A H 0.4807 0.4744 0.6104 0.074 Uiso 1 1 calc R
C12 C 0.5657(2) 0.3655(3) 0.6936(3) 0.0798(13) Uani 1 1 d .
H12A H 0.5663 0.3223 0.6464 0.096 Uiso 1 1 calc R
C13 C 0.6143(3) 0.3421(3) 0.7855(3) 0.0876(15) Uani 1 1 d .
H13A H 0.6479 0.2810 0.8021 0.105 Uiso 1 1 calc R
C14 C 0.6139(2) 0.4106(3) 0.8563(2) 0.0743(12) Uani 1 1 d .
C15 C 0.6646(3) 0.3955(4) 0.9586(3) 0.1120(17) Uani 1 1 d .
H15A H 0.6990 0.3356 0.9803 0.134 Uiso 1 1 calc R
C16 C 0.6626(3) 0.4621(4) 1.0182(3) 0.0990(16) Uani 1 1 d .
H16A H 0.6971 0.4498 1.0816 0.119 Uiso 1 1 calc R
C17 C 0.6110(2) 0.5516(4) 0.9913(2) 0.0847(14) Uani 1 1 d .
C18 C 0.6088(3) 0.6281(5) 1.0552(3) 0.117(2) Uani 1 1 d .
H18A H 0.6450 0.6197 1.1188 0.141 Uiso 1 1 calc R
C19 C 0.5579(3) 0.7085(4) 1.0264(3) 0.1134(18) Uani 1 1 d .
H19A H 0.5558 0.7558 1.0702 0.136 Uiso 1 1 calc R
C21 C 0.4818(2) 0.8903(2) 0.7100(2) 0.0591(9) Uani 1 1 d .
H21A H 0.5139 0.8780 0.7736 0.071 Uiso 1 1 calc R
C22 C 0.4925(2) 0.9858(3) 0.6767(3) 0.0747(11) Uani 1 1 d .
H22A H 0.5323 1.0349 0.7162 0.090 Uiso 1 1 calc R
C23 C 0.4414(2) 1.0051(2) 0.5823(3) 0.0752(11) Uani 1 1 d .
H23A H 0.4452 1.0689 0.5582 0.090 Uiso 1 1 calc R
C24 C 0.3855(2) 0.9314(2) 0.5244(2) 0.0650(9) Uani 1 1 d .
C25 C 0.3336(2) 0.9437(3) 0.4265(2) 0.0837(11) Uani 1 1 d .
H25A H 0.3349 1.0065 0.3994 0.100 Uiso 1 1 calc R
C26 C 0.2827(2) 0.8678(3) 0.3722(2) 0.0701(11) Uani 1 1 d .
H26A H 0.2496 0.8792 0.3084 0.084 Uiso 1 1 calc R
C27 C 0.2781(2) 0.7701(3) 0.4096(2) 0.0643(10) Uani 1 1 d .
C28 C 0.2294(3) 0.6862(3) 0.3527(2) 0.0805(13) Uani 1 1 d .
H28A H 0.1960 0.6937 0.2885 0.097 Uiso 1 1 calc R
C29 C 0.2330(3) 0.5963(3) 0.3943(2) 0.0809(13) Uani 1 1 d .
H29A H 0.2033 0.5399 0.3586 0.097 Uiso 1 1 calc R
C31 C 0.2175(2) 0.5469(2) 0.7057(2) 0.0531(9) Uani 1 1 d .
C32 C 0.2106(2) 0.65063(19) 0.7415(2) 0.0504(8) Uani 1 1 d .
C33 C 0.1420(2) 0.6917(3) 0.7728(3) 0.0761(10) Uani 1 1 d .
H33A H 0.0872 0.6605 0.7743 0.091 Uiso 1 1 calc R
C34 C 0.1751(2) 0.7891(3) 0.8006(2) 0.0707(10) Uani 1 1 d .
H34A H 0.1460 0.8375 0.8246 0.085 Uiso 1 1 calc R
C110 C 0.5046(3) 0.7279(3) 0.9303(3) 0.0931(14) Uani 1 1 d .
H11B H 0.4694 0.7878 0.9116 0.112 Uiso 1 1 calc R
C111 C 0.5585(2) 0.5712(3) 0.8958(2) 0.0620(10) Uani 1 1 d .
C112 C 0.55966(18) 0.5001(2) 0.82763(19) 0.0530(9) Uani 1 1 d .
C210 C 0.2794(2) 0.5873(3) 0.4873(2) 0.0681(11) Uani 1 1 d .
H21B H 0.2789 0.5241 0.5140 0.082 Uiso 1 1 calc R
C211 C 0.32616(18) 0.7531(2) 0.50361(18) 0.0478(8) Uani 1 1 d .
C212 C 0.38126(19) 0.8347(2) 0.5638(2) 0.0514(8) Uani 1 1 d .

loop_
_atom_site_aniso_label
_atom_site_aniso_U_11
_atom_site_aniso_U_22
_atom_site_aniso_U_33
_atom_site_aniso_U_23
_atom_site_aniso_U_13
_atom_site_aniso_U_12
Cd1 0.05052(11) 0.04355(11) 0.04524(10) 0.00331(8) 0.01161(8) 0.00056(8)
Cl1 0.0777(4) 0.0624(4) 0.0589(4) -0.0083(3) 0.0282(3) -0.0119(4)
O1 0.0744(11) 0.0512(12) 0.1436(18) -0.0013(13) 0.0571(11) -0.0133(10)
O2 0.0655(10) 0.0376(10) 0.0810(11) -0.0034(9) 0.0326(9) -0.0037(9)
O3 0.205(3) 0.196(3) 0.220(3) -0.003(2) 0.0599(19) 0.017(2)
O4 0.215(2) 0.225(3) 0.187(2) -0.014(2) 0.0974(17) -0.032(2)
O5 0.167(3) 0.143(3) 0.229(4) -0.010(3) 0.106(2) -0.069(2)
O6 0.168(3) 0.102(2) 0.151(3) -0.038(2) 0.057(2) -0.018(2)
N11 0.0423(10) 0.0522(13) 0.0491(11) 0.0065(10) 0.0147(9) -0.0006(10)
N12 0.0550(13) 0.0871(19) 0.0404(12) -0.0115(12) 0.0095(10) -0.0051(13)
N21 0.0497(11) 0.0465(12) 0.0593(12) 0.0005(10) 0.0235(9) 0.0032(10)
N22 0.0497(11) 0.0503(13) 0.0480(12) 0.0039(10) 0.0128(10) -0.0006(10)
N31 0.0538(11) 0.0353(11) 0.0532(11) 0.0053(10) 0.0176(9) 0.0042(10)
N32 0.0671(13) 0.0331(11) 0.0641(13) 0.0010(10) 0.0263(10) 0.0034(11)
C11 0.0546(14) 0.0682(19) 0.0650(16) -0.0030(15) 0.0259(12) -0.0018(15)
C12 0.0580(16) 0.075(2) 0.105(2) -0.0139(19) 0.0302(16) 0.0073(17)
C13 0.0623(18) 0.068(2) 0.123(3) 0.012(2) 0.026(2) 0.0162(17)
C14 0.0396(14) 0.087(2) 0.085(2) 0.0337(18) 0.0114(14) 0.0051(16)
C15 0.076(2) 0.124(3) 0.110(3) 0.068(2) 0.008(2) 0.016(2)
C16 0.081(2) 0.141(4) 0.0529(19) 0.033(2) 0.0019(18) 0.013(3)
C17 0.0533(17) 0.142(3) 0.0425(16) 0.018(2) 0.0008(14) -0.009(2)
C18 0.080(3) 0.201(5) 0.044(2) -0.008(3) -0.0051(19) 0.000(3)
C19 0.094(3) 0.173(4) 0.062(2) -0.049(2) 0.0179(19) -0.034(3)
C21 0.0533(13) 0.0560(17) 0.0742(16) -0.0065(14) 0.0316(12) -0.0028(14)
C22 0.0769(17) 0.0542(18) 0.107(2) -0.0179(16) 0.0510(15) -0.0152(15)
C23 0.0865(17) 0.0418(16) 0.117(2) 0.0108(15) 0.0614(15) -0.0001(15)
C24 0.0676(14) 0.0575(17) 0.0859(16) 0.0223(14) 0.0474(12) 0.0182(14)
C25 0.0863(18) 0.091(2) 0.0939(18) 0.0483(16) 0.0566(14) 0.0340(17)
C26 0.0512(14) 0.099(2) 0.0625(16) 0.0211(17) 0.0248(12) 0.0134(17)
C27 0.0510(13) 0.087(2) 0.0615(14) 0.0240(15) 0.0287(11) 0.0187(15)
C28 0.0664(19) 0.123(3) 0.0435(16) -0.0011(19) 0.0123(14) 0.000(2)
C29 0.084(2) 0.087(3) 0.0623(19) -0.0121(18) 0.0178(17) -0.016(2)
C31 0.0575(14) 0.0381(14) 0.0618(15) 0.0074(12) 0.0213(12) 0.0021(12)
C32 0.0643(14) 0.0350(13) 0.0586(14) 0.0137(11) 0.0311(11) 0.0091(11)
C33 0.0801(16) 0.0527(17) 0.123(2) 0.0194(16) 0.0700(14) 0.0103(15)
C34 0.0927(17) 0.0525(18) 0.0871(17) 0.0071(15) 0.0570(13) 0.0097(16)
C110 0.078(2) 0.112(3) 0.077(2) -0.042(2) 0.0172(17) -0.002(2)
C111 0.0404(13) 0.089(2) 0.0496(15) 0.0115(15) 0.0097(11) -0.0055(15)
C112 0.0388(12) 0.0640(18) 0.0516(14) 0.0109(13) 0.0127(11) -0.0043(13)
C210 0.0655(18) 0.0620(19) 0.0587(18) -0.0035(16) 0.0044(15) -0.0017(16)
C211 0.0446(12) 0.0588(16) 0.0432(12) 0.0078(11) 0.0204(9) 0.0060(12)
C212 0.0488(12) 0.0471(15) 0.0689(15) 0.0096(12) 0.0345(10) 0.0105(11)

loop_
_atom_type_symbol
_atom_type_description
_atom_type_scat_dispersion_real
_atom_type_scat_dispersion_imag
_atom_type_scat_source
C C 0.0033 0.0016 'International Tables Vol C Tables 4.2.6.8 and 6.1.1.4'
H H 0.0000 0.0000 'International Tables Vol C Tables 4.2.6.8 and 6.1.1.4'
N N 0.0061 0.0033 'International Tables Vol C Tables 4.2.6.8 and 6.1.1.4'
O O 0.0106 0.0060 'International Tables Vol C Tables 4.2.6.8 and 6.1.1.4'
Cd Cd -0.8075 1.2024 'International Tables Vol C Tables 4.2.6.8 and 6.1.1.4'
Cl Cl 0.1484 0.1585 'International Tables Vol C Tables 4.2.6.8 and 6.1.1.4'

loop_
_geom_angle_atom_site_label_1
_geom_angle_atom_site_label_2
_geom_angle_atom_site_label_3
_geom_angle
N11 Cd1 N21 123.96(9)
N11 Cd1 N22 104.78(8)
N21 Cd1 N22 72.51(8)
N11 Cd1 O2 82.63(8)
N21 Cd1 O2 148.03(7)
N22 Cd1 O2 84.35(8)
N11 Cd1 N12 71.58(9)
N21 Cd1 N12 101.68(9)
N22 Cd1 N12 170.23(10)
O2 Cd1 N12 103.87(9)
N11 Cd1 N31 140.35(8)
N21 Cd1 N31 92.28(8)
N22 Cd1 N31 100.94(8)
O2 Cd1 N31 70.37(8)
N12 Cd1 N31 86.97(9)
O4 Cl1 O5 114.2(3)
O4 Cl1 O3 99.8(4)
O5 Cl1 O3 106.4(3)
O4 Cl1 O6 110.2(3)
O5 Cl1 O6 118.5(3)
O3 Cl1 O6 105.6(3)
C31 O2 Cd1 118.37(17)
C11 N11 C112 118.3(3)
C11 N11 Cd1 125.01(17)
C112 N11 Cd1 115.5(2)
C110 N12 C111 118.9(3)
C110 N12 Cd1 127.2(2)
C111 N12 Cd1 113.01(19)
C21 N21 C212 117.7(3)
C21 N21 Cd1 127.4(2)
C212 N21 Cd1 114.84(17)
C210 N22 C211 117.6(2)
C210 N22 Cd1 127.3(2)
C211 N22 Cd1 115.11(16)
C32 N31 N32 105.3(2)
C32 N31 Cd1 114.06(18)
N32 N31 Cd1 140.60(18)
C34 N32 N31 112.6(2)
C34 N32 H32A 123.7
N31 N32 H32A 123.7
N11 C11 C12 124.8(3)
N11 C11 H11A 117.6
C12 C11 H11A 117.6
C13 C12 C11 117.2(4)
C13 C12 H12A 121.4
C11 C12 H12A 121.4
C12 C13 C14 120.2(3)
C12 C13 H13A 119.9
C14 C13 H13A 119.9
C112 C14 C13 117.6(3)
C112 C14 C15 116.4(4)
C13 C14 C15 125.9(4)
C16 C15 C14 122.3(4)
C16 C15 H15A 118.9
C14 C15 H15A 118.9
C15 C16 C17 122.1(4)
C15 C16 H16A 118.9
C17 C16 H16A 118.9
C16 C17 C111 119.6(4)
C16 C17 C18 123.7(3)
C111 C17 C18 116.7(4)
C19 C18 C17 121.0(4)
C19 C18 H18A 119.5
C17 C18 H18A 119.5
C18 C19 C110 122.2(5)
C18 C19 H19A 118.9
C110 C19 H19A 118.9
N21 C21 C22 124.6(3)
N21 C21 H21A 117.7
C22 C21 H21A 117.7
C23 C22 C21 117.4(3)
C23 C22 H22A 121.3
C21 C22 H22A 121.3
C24 C23 C22 120.8(3)
C24 C23 H23A 119.6
C22 C23 H23A 119.6
C23 C24 C25 124.3(3)
C23 C24 C212 118.0(3)
C25 C24 C212 117.6(3)
C26 C25 C24 122.0(3)
C26 C25 H25A 119.0
C24 C25 H25A 119.0
C25 C26 C27 121.5(3)
C25 C26 H26A 119.2
C27 C26 H26A 119.2
C211 C27 C26 119.5(3)
C211 C27 C28 117.6(3)
C26 C27 C28 122.8(3)
C29 C28 C27 118.1(3)
C29 C28 H28A 120.9
C27 C28 H28A 120.9
C28 C29 C210 120.2(4)
C28 C29 H29A 119.9
C210 C29 H29A 119.9
O1 C31 O2 124.0(3)
O1 C31 C32 118.8(3)
O2 C31 C32 117.2(3)
N31 C32 C33 110.6(3)
N31 C32 C31 119.2(3)
C33 C32 C31 130.2(3)
C34 C33 C32 103.8(3)
C34 C33 H33A 128.1
C32 C33 H33A 128.1
N32 C34 C33 107.7(3)
N32 C34 H34A 126.1
C33 C34 H34A 126.1
N12 C110 C19 119.8(4)
N12 C110 H11B 120.1
C19 C110 H11B 120.1
N12 C111 C17 121.3(3)
N12 C111 C112 118.6(2)
C17 C111 C112 120.0(3)
N11 C112 C14 121.9(3)
N11 C112 C111 118.6(3)
C14 C112 C111 119.5(3)
N22 C210 C29 124.3(3)
N22 C210 H21B 117.8
C29 C210 H21B 117.8
N22 C211 C27 122.1(3)
N22 C211 C212 118.1(2)
C27 C211 C212 119.8(3)
N21 C212 C24 121.4(2)
N21 C212 C211 118.9(2)
C24 C212 C211 119.6(3)

loop_
_geom_bond_atom_site_label_1
_geom_bond_atom_site_label_2
_geom_bond_distance
Cd1 N11 2.311(2)
Cd1 N21 2.315(2)
Cd1 N22 2.339(2)
Cd1 O2 2.342(2)
Cd1 N12 2.359(2)
Cd1 N31 2.374(3)
Cl1 O4 1.339(6)
Cl1 O5 1.345(4)
Cl1 O3 1.355(5)
Cl1 O6 1.410(4)
O1 C31 1.254(4)
O2 C31 1.261(4)
N11 C11 1.311(4)
N11 C112 1.358(3)
N12 C110 1.344(5)
N12 C111 1.386(4)
N21 C21 1.320(4)
N21 C212 1.370(4)
N22 C210 1.307(4)
N22 C211 1.352(4)
N31 C32 1.328(4)
N31 N32 1.339(3)
N32 C34 1.314(5)
N32 H32A 0.8600
C11 C12 1.410(5)
C11 H11A 0.9300
C12 C13 1.361(6)
C12 H12A 0.9300
C13 C14 1.422(6)
C13 H13A 0.9300
C14 C112 1.403(5)
C14 C15 1.483(5)
C15 C16 1.283(7)
C15 H15A 0.9300
C16 C17 1.382(6)
C16 H16A 0.9300
C17 C111 1.406(4)
C17 C18 1.422(7)
C18 C19 1.280(8)
C18 H18A 0.9300
C19 C110 1.415(5)
C19 H19A 0.9300
C21 C22 1.390(5)
C21 H21A 0.9300
C22 C23 1.387(5)
C22 H22A 0.9300
C23 C24 1.366(4)
C23 H23A 0.9300
C24 C25 1.421(4)
C24 C212 1.423(4)
C25 C26 1.338(5)
C25 H25A 0.9300
C26 C27 1.422(5)
C26 H26A 0.9300
C27 C211 1.372(4)
C27 C28 1.424(5)
C28 C29 1.337(6)
C28 H28A 0.9300
C29 C210 1.342(5)
C29 H29A 0.9300
C31 C32 1.492(4)
C32 C33 1.410(5)
C33 C34 1.380(5)
C33 H33A 0.9300
C34 H34A 0.9300
C110 H11B 0.9300
C111 C112 1.417(5)
C210 H21B 0.9300
C211 C212 1.451(4)
